data_4077692
loop_
_publ_author_name
'Eychenne-Baron, Christophe'
'Ribot, Fran\,cois'
'Steunou, Nathalie'
'Sanchez, Cl\'ement'
'Fayon, Franck'
'Biesemans, Monique'
'Martins, Jos\'e C.'
'Willem, Rudolph'

_publ_contact_author
;
Fran&#x008D;ois RIBOT
Laboratoire de Chimie de la Mati&#x008F;re Condens&#x008E;e, UMR CNRS 7574
Universit&#x008E; Pierre et Marie Curie - tour 54, 5&#x008F;me &#x008E;tage
4, place Jussieu - 75252 PARIS cedex 05 - FRANCE
;
_publ_section_title
;
 Reaction of Butyltin Hydroxide Oxide withp-Toluenesulfonic Acid:
 Synthesis, X-ray Crystal Analysis, and Multinuclear NMR Characterization
 of {(BuSn)12O14(OH)6}(4-CH3C6H4SO3)2
;
_journal_issue 10
_journal_name_full Organometallics
_journal_page_first 1940
_journal_paper_doi 10.1021/om990877a
_journal_volume 19
_journal_year 2000
_chemical_compound_source ?
_chemical_formula_moiety 'C33 H68 Sn6 O14 S1'
_chemical_formula_sum 'C33 H68 O14 S Sn6'
_chemical_formula_weight 1433.35
_chemical_name_systematic ?
_space_group_IT_number 2
_symmetry_cell_setting triclinic
_symmetry_space_group_name_Hall '-P 1'
_symmetry_space_group_name_H-M 'P -1'
_atom_sites_solution_hydrogens Difmap_and_Geometric
_atom_sites_solution_primary direct
_atom_sites_solution_secondary difmap
_audit_creation_date 99-10-06
_audit_creation_method CRYSTALS
_cell_angle_alpha 114.003
_cell_angle_beta 96.616
_cell_angle_gamma 104.237
_cell_formula_units_Z 2
_cell_length_a 12.722
_cell_length_b 14.070
_cell_length_c 16.014
_cell_measurement_reflns_used 25
_cell_measurement_temperature 298
_cell_measurement_theta_max 14.3
_cell_measurement_theta_min 13.9
_cell_volume 2462.034
_computing_cell_refinement 'CAD-4 software (Enraf-Nonius, 1989)'
_computing_data_collection 'CAD-4 software (Enraf-Nonius, 1989)'
_computing_data_reduction
;
RC93 (Watkin, D.J., Prout, C.K., Lilley, P.M.deQ. 1994)
;
_computing_molecular_graphics
;
 CAMERON (Watkin, Prout & Pearce,  1996)
;
_computing_publication_material
;
CRYSTALS Issue 10 (Watkin, Prout, Carruthers & Betteridge, 1996)
;
_computing_structure_refinement
;
CRYSTALS Issue 10 (Watkin, Prout, Carruthers & Betteridge, 1996)
;
_computing_structure_solution 'SHELXS86 (Sheldrick, 1986)'
_diffrn_ambient_temperature 298
_diffrn_measurement_device '  Enraf-nonius CAD4 '
_diffrn_measurement_method 2\q/\w
_diffrn_radiation_monochromator graphite
_diffrn_radiation_type 'Mo K\a'
_diffrn_radiation_wavelength 0.71069
_diffrn_reflns_av_R_equivalents 0.02
_diffrn_reflns_limit_h_max 15
_diffrn_reflns_limit_h_min -15
_diffrn_reflns_limit_k_max 15
_diffrn_reflns_limit_k_min -16
_diffrn_reflns_limit_l_max 19
_diffrn_reflns_limit_l_min 0
_diffrn_reflns_number 8984
_diffrn_reflns_theta_max 25.0
_diffrn_reflns_theta_min 1.0
_diffrn_standards_decay_% 8.64
_diffrn_standards_interval_time 120
_diffrn_standards_number 2
_exptl_absorpt_coefficient_mu 3.10
_exptl_absorpt_correction_T_max 1.00
_exptl_absorpt_correction_T_min 0.78
_exptl_absorpt_correction_type DIFABS
_exptl_absorpt_process_details 'refined from delta-F'
_exptl_crystal_colour colorless
_exptl_crystal_density_diffrn 1.93
_exptl_crystal_description ' box '
_exptl_crystal_F_000 1388
_exptl_crystal_size_max 0.50
_exptl_crystal_size_mid 0.37
_exptl_crystal_size_min 0.30
_refine_diff_density_max 0.70
_refine_diff_density_min -0.56
_refine_ls_extinction_coef 34.0
_refine_ls_extinction_method 'Larson 1970 Crystallographic Computing eq 22'
_refine_ls_goodness_of_fit_obs 2.1619
_refine_ls_hydrogen_treatment
;refU 
 Some H atoms were placed from Fourier difference map. The other were placed geometrically before the last refinement cycle. Only two isotropic thermal parameters were considered for H atoms : one for the mu2-OH and one for the hydrogen atoms bound to a carbon.
;
_refine_ls_matrix_type full
_refine_ls_number_parameters 490
_refine_ls_number_reflns 5927
_refine_ls_R_factor_obs 0.0326
_refine_ls_shift/esd_max 0.133797
_refine_ls_structure_factor_coef F
_refine_ls_weighting_scheme unit
_refine_ls_wR_factor_obs 0.0340
_reflns_limit_h_max 14
_reflns_limit_h_min -15
_reflns_limit_k_max 15
_reflns_limit_k_min -16
_reflns_limit_l_max 19
_reflns_limit_l_min 0
_reflns_number_observed 5927
_reflns_number_total 8645
_reflns_observed_criterion >3.00\s(I)
_cod_data_source_file om990877a.cif
_cod_data_source_block CRYSTALS_cif
_cod_depositor_comments
;
The following automatic conversions were performed:

'_atom_sites_solution_secondary' value 'Difmap' changed to 'difmap'
according to /home/saulius/struct/CIF-dictionaries/cif_core.dic
dictionary named 'cif_core.dic' version 2.4.2 from 2011-04-26.

Automatic conversion script
Id: cif_fix_values 1715 2011-07-08 13:25:40Z adriana 

The following automatic conversions were performed:

'_atom_sites_solution_primary' value 'Direct_Methods' was changed to
'direct'.

Automatic conversion script
Id: cif_fix_values 6452 2018-10-05 10:23:21Z andrius 
;
_cod_original_cell_volume 2462.10
_cod_original_sg_symbol_H-M 'P -1 '
_cod_original_formula_sum ' C33 H68 Sn6 O14 S1 '
_cod_database_code 4077692

loop_
_symmetry_equiv_pos_as_xyz
x,y,z
-x,-y,-z

loop_
_atom_site_aniso_label
_atom_site_aniso_U_11
_atom_site_aniso_U_22
_atom_site_aniso_U_33
_atom_site_aniso_U_23
_atom_site_aniso_U_13
_atom_site_aniso_U_12
SN1 0.0484(3) 0.0430(3) 0.0370(3) 0.0160(2) 0.0098(2) 0.0138(2)
SN2 0.0478(3) 0.0375(3) 0.0440(3) 0.0168(2) 0.0131(3) 0.0154(2)
SN3 0.0469(3) 0.0446(3) 0.0429(3) 0.0231(3) 0.0111(2) 0.0160(2)
SN4 0.0392(3) 0.0462(3) 0.0468(3) 0.0221(3) 0.0067(2) 0.0141(2)
SN5 0.0428(3) 0.0430(3) 0.0452(3) 0.0200(3) 0.0147(2) 0.0147(2)
SN6 0.0411(3) 0.0390(3) 0.0466(3) 0.0180(3) 0.0097(2) 0.0099(2)
O1 0.073(4) 0.054(4) 0.086(5) 0.036(4) 0.018(4) 0.025(3)
O45 0.045(3) 0.053(4) 0.058(4) 0.026(3) 0.014(3) 0.022(3)
O46 0.056(3) 0.043(3) 0.050(3) 0.019(3) 0.005(3) 0.015(3)
O56 0.044(4) 0.047(3) 0.056(4) 0.022(3) 0.015(3) 0.014(3)
O125 0.042(3) 0.040(3) 0.050(3) 0.019(3) 0.011(2) 0.013(2)
O126 0.038(3) 0.041(3) 0.047(3) 0.016(2) 0.003(2) 0.011(2)
O134 0.048(3) 0.044(3) 0.042(3) 0.019(3) 0.009(2) 0.011(2)
O135 0.047(3) 0.041(3) 0.046(3) 0.019(3) 0.012(3) 0.013(2)
O234 0.043(3) 0.043(3) 0.046(3) 0.020(2) 0.012(2) 0.015(2)
O236 0.040(3) 0.040(3) 0.045(3) 0.019(2) 0.011(2) 0.013(2)
O45X 0.054(4) 0.061(4) 0.136(7) 0.033(4) 0.023(4) 0.026(3)
O456 0.040(3) 0.041(3) 0.043(3) 0.020(2) 0.009(2) 0.015(2)
O46X 0.062(4) 0.077(5) 0.127(7) 0.057(5) 0.023(4) 0.010(4)
O56X 0.054(4) 0.064(4) 0.099(5) 0.019(4) 0.007(4) 0.012(3)
C10 0.090(8) 0.082(7) 0.034(5) 0.007(5) 0.006(5) 0.022(6)
C11 0.12(2) 0.79(8) 0.06(1) -0.00(2) 0.01(1) 0.11(3)
C12 0.17(3) 0.35(3) 0.06(1) -0.03(2) -0.01(1) -0.02(3)
C13 0.38(9) 1.7(3) 0.12(3) -0.01(7) -0.01(4) 0.2(1)
C20 0.079(7) 0.042(5) 0.058(6) 0.018(4) 0.021(5) 0.022(5)
C21 0.14(1) 0.056(6) 0.061(7) 0.017(5) 0.032(7) 0.033(7)
C22 0.20(2) 0.079(9) 0.086(9) 0.008(7) 0.06(1) 0.05(1)
C23 0.43(4) 0.13(2) 0.16(2) 0.02(1) 0.12(2) 0.11(2)
C30 0.089(7) 0.066(6) 0.052(5) 0.037(5) 0.020(5) 0.032(5)
C31 0.13(1) 0.076(7) 0.055(6) 0.036(6) 0.022(6) 0.044(7)
C32 0.20(2) 0.10(1) 0.056(7) 0.046(7) 0.001(8) 0.03(1)
C33 0.25(2) 0.20(2) 0.055(8) 0.03(1) -0.01(1) 0.07(2)
C40 0.060(6) 0.096(8) 0.074(7) 0.051(6) 0.007(5) 0.038(6)
C41 0.10(1) 0.86(7) 0.64(5) 0.70(6) 0.15(2) 0.21(3)
C42 0.12(2) 0.65(8) 0.67(9) 0.62(8) 0.10(3) 0.11(3)
C43 0.32(5) 0.8(1) 1.0(2) 0.7(1) 0.00(7) 0.21(6)
C50 0.070(6) 0.060(6) 0.065(6) 0.022(5) 0.039(5) 0.027(5)
C51 0.14(1) 0.097(9) 0.099(9) 0.044(8) 0.074(9) 0.058(9)
C52 0.17(2) 0.12(1) 0.10(1) 0.035(9) 0.08(1) 0.07(1)
C53 0.31(3) 0.13(2) 0.16(2) 0.03(1) 0.10(2) 0.14(2)
C60 0.064(6) 0.033(5) 0.088(7) 0.010(5) 0.019(5) 0.000(4)
C61 0.30(3) 0.08(1) 0.13(1) -0.01(1) 0.07(2) -0.07(1)
C62 0.25(2) 0.08(1) 0.17(2) -0.03(1) 0.04(2) -0.02(1)
C63 1.3(2) 0.21(4) 0.29(5) -0.07(4) 0.19(7) -0.03(7)
C70 0.039(5) 0.057(5) 0.088(7) 0.034(5) 0.019(5) 0.020(4)
C73 0.072(7) 0.057(6) 0.093(8) 0.029(6) 0.027(6) 0.014(5)
C74 0.12(1) 0.063(7) 0.14(1) 0.029(8) 0.032(9) 0.030(7)
C1A 0.064(6) 0.064(6) 0.097(8) 0.035(6) 0.024(6) 0.024(5)
C1B 0.075(7) 0.061(6) 0.090(8) 0.034(6) 0.015(6) 0.023(5)
C71A 0.086(8) 0.070(7) 0.075(7) 0.034(6) 0.025(6) 0.022(6)
C71B 0.103(9) 0.066(7) 0.102(9) 0.034(7) -0.010(7) 0.022(7)
C72A 0.111(9) 0.075(7) 0.094(9) 0.050(7) 0.038(8) 0.039(7)
C72B 0.13(1) 0.078(8) 0.085(9) 0.030(7) -0.003(8) 0.019(8)
S1 0.048(1) 0.053(1) 0.105(2) 0.032(1) 0.018(1) 0.016(1)

loop_
_atom_site_label
_atom_site_fract_x
_atom_site_fract_y
_atom_site_fract_z
_atom_site_U_iso_or_equiv
_atom_site_occupancy
_atom_site_thermal_displace_type
SN1 -0.05482(5) -0.13229(4) -0.22130(4) 0.0435 1.0000 Uani
SN2 0.01195(5) -0.24580(4) -0.09365(4) 0.0428 1.0000 Uani
SN3 0.01743(5) -0.12713(4) 0.12502(4) 0.0431 1.0000 Uani
SN4 -0.25464(4) 0.00057(4) -0.09478(4) 0.0436 1.0000 Uani
SN5 -0.21040(5) 0.00608(4) 0.11373(4) 0.0429 1.0000 Uani
SN6 -0.23711(5) -0.22038(4) -0.07643(4) 0.0432 1.0000 Uani
O1 0.0143(6) -0.3890(5) 0.0218(5) 0.0661 1.0000 Uani
O45 -0.3152(4) 0.0442(5) 0.0283(4) 0.0494 1.0000 Uani
O46 -0.3390(5) -0.1714(4) -0.1542(4) 0.0508 1.0000 Uani
O56 -0.2972(6) -0.1648(4) 0.0481(4) 0.0489 1.0000 Uani
O125 0.0817(4) -0.1544(4) -0.1569(4) 0.0442 1.0000 Uani
O126 -0.1268(4) -0.2313(4) -0.1664(4) 0.0438 1.0000 Uani
O134 -0.1431(4) -0.0267(4) -0.1836(4) 0.0453 1.0000 Uani
O135 0.0688(4) 0.0204(4) -0.1719(4) 0.0450 1.0000 Uani
O234 -0.1214(4) 0.1520(4) -0.0337(4) 0.0435 1.0000 Uani
O236 -0.0931(4) -0.2275(4) -0.0009(3) 0.0417 1.0000 Uani
O45X -0.2998(5) 0.2621(5) 0.0715(6) 0.0755 1.0000 Uani
O456 -0.1645(4) -0.0512(4) -0.0139(3) 0.0403 1.0000 Uani
O46X -0.4513(6) 0.2641(6) 0.1464(6) 0.0810 1.0000 Uani
O56X -0.4774(5) 0.2517(5) -0.0115(5) 0.0760 1.0000 Uani
C10 -0.083(1) -0.2198(9) -0.3707(6) 0.0688 1.0000 Uani
C11 -0.191(2) -0.269(4) -0.420(1) 0.1899 1.0000 Uani
C12 -0.289(3) -0.284(3) -0.405(1) 0.1713 1.0000 Uani
C13 -0.360(5) -0.321(9) -0.452(3) 0.4785 1.0000 Uani
C20 0.0180(8) -0.4037(7) -0.1766(6) 0.0578 1.0000 Uani
C21 0.001(1) -0.4346(8) -0.2793(7) 0.0788 1.0000 Uani
C22 -0.011(1) -0.555(1) -0.338(1) 0.1083 1.0000 Uani
C23 -0.016(3) -0.589(2) -0.432(2) 0.1973 1.0000 Uani
C30 0.0308(9) -0.1912(8) 0.2239(6) 0.0601 1.0000 Uani
C31 0.073(1) -0.0984(9) 0.3261(7) 0.0760 1.0000 Uani
C32 0.089(1) -0.143(1) 0.3959(8) 0.0984 1.0000 Uani
C33 0.144(2) -0.050(2) 0.495(1) 0.1456 1.0000 Uani
C40 -0.3726(8) 0.0366(9) -0.1721(7) 0.0646 1.0000 Uani
C41 -0.345(2) 0.093(3) -0.215(3) 0.1511 1.0000 Uani
C42 -0.429(2) 0.114(6) -0.274(5) 0.1976 1.0000 Uani
C43 -0.450(4) 0.078(7) -0.352(6) 0.3641 1.0000 Uani
C50 -0.2796(8) 0.0549(8) 0.2339(7) 0.0597 1.0000 Uani
C51 -0.279(1) 0.173(1) 0.2749(9) 0.0946 1.0000 Uani
C52 -0.323(1) 0.213(1) 0.360(1) 0.1161 1.0000 Uani
C53 -0.326(2) 0.327(2) 0.390(1) 0.1614 1.0000 Uani
C60 -0.3330(8) -0.3895(7) -0.1344(8) 0.0623 1.0000 Uani
C61 -0.341(2) -0.458(1) -0.230(1) 0.1462 1.0000 Uani
C62 -0.393(2) -0.577(1) -0.271(2) 0.1617 1.0000 Uani
C63 -0.390(7) -0.640(3) -0.353(3) 0.4552 1.0000 Uani
C70 -0.3578(7) 0.4357(7) 0.1290(7) 0.0554 1.0000 Uani
C73 -0.2999(9) 0.6638(8) 0.2106(9) 0.0735 1.0000 Uani
C74 -0.271(1) 0.789(1) 0.256(1) 0.1048 1.0000 Uani
C1A -0.0852(8) -0.4565(8) 0.0297(8) 0.0722 1.0000 Uani
C1B 0.1076(9) -0.4229(8) 0.0371(8) 0.0745 1.0000 Uani
C71A -0.3745(9) 0.4878(9) 0.0770(8) 0.0761 1.0000 Uani
C71B -0.310(1) 0.498(1) 0.2234(9) 0.0896 1.0000 Uani
C72A -0.346(1) 0.601(1) 0.1174(9) 0.0828 1.0000 Uani
C72B -0.281(1) 0.610(1) 0.2630(9) 0.0999 1.0000 Uani
S1 -0.4002(2) 0.2913(2) 0.0789(2) 0.0649 1.0000 Uani
H45 -0.3173 0.1117 0.0520 0.10(4) 1.0000 Uiso
H56 -0.3446 -0.1771 0.0345 0.10(5) 1.0000 Uiso
H101 -0.0473 -0.1657 -0.3941 0.190(9) 1.0000 Uiso
H102 -0.0424 -0.2760 -0.3848 0.190(9) 1.0000 Uiso
H111 -0.1932 -0.2550 -0.4767 0.190(9) 1.0000 Uiso
H112 -0.1977 -0.3530 -0.4460 0.190(9) 1.0000 Uiso
H121 -0.2967 -0.2103 -0.3781 0.190(9) 1.0000 Uiso
H122 -0.2829 -0.3098 -0.3546 0.190(9) 1.0000 Uiso
H131 -0.4305 -0.3340 -0.4208 0.190(9) 1.0000 Uiso
H132 -0.3827 -0.3180 -0.5062 0.190(9) 1.0000 Uiso
H133 -0.3689 -0.4175 -0.4828 0.190(9) 1.0000 Uiso
H201 -0.0427 -0.4565 -0.1723 0.190(9) 1.0000 Uiso
H202 0.0676 -0.4069 -0.1486 0.190(9) 1.0000 Uiso
H211 0.0668 -0.3873 -0.2905 0.190(9) 1.0000 Uiso
H212 -0.0683 -0.4208 -0.3028 0.190(9) 1.0000 Uiso
H221 0.0560 -0.5701 -0.3094 0.190(9) 1.0000 Uiso
H222 -0.0800 -0.6024 -0.3306 0.190(9) 1.0000 Uiso
H231 -0.0234 -0.6680 -0.4678 0.190(9) 1.0000 Uiso
H232 0.0534 -0.5434 -0.4416 0.190(9) 1.0000 Uiso
H233 -0.0826 -0.5757 -0.4628 0.190(9) 1.0000 Uiso
H301 -0.0415 -0.2552 0.2058 0.190(9) 1.0000 Uiso
H302 0.0802 -0.2288 0.2075 0.190(9) 1.0000 Uiso
H311 0.0139 -0.0706 0.3305 0.190(9) 1.0000 Uiso
H312 0.1402 -0.0514 0.3300 0.190(9) 1.0000 Uiso
H321 0.0152 -0.1905 0.3962 0.190(9) 1.0000 Uiso
H322 0.1385 -0.1917 0.3778 0.190(9) 1.0000 Uiso
H331 0.1568 -0.0755 0.5434 0.190(9) 1.0000 Uiso
H332 0.0958 0.0001 0.5146 0.190(9) 1.0000 Uiso
H333 0.2192 -0.0012 0.4962 0.190(9) 1.0000 Uiso
H401 -0.4147 0.0753 -0.1271 0.190(9) 1.0000 Uiso
H402 -0.4268 -0.0358 -0.2218 0.190(9) 1.0000 Uiso
H411 -0.3145 0.0496 -0.2687 0.190(9) 1.0000 Uiso
H412 -0.2770 0.1608 -0.1684 0.190(9) 1.0000 Uiso
H421 -0.4943 0.1106 -0.2449 0.190(9) 1.0000 Uiso
H422 -0.3908 0.2017 -0.2501 0.190(9) 1.0000 Uiso
H431 -0.5087 0.1113 -0.3692 0.190(9) 1.0000 Uiso
H432 -0.4925 -0.0014 -0.3718 0.190(9) 1.0000 Uiso
H433 -0.3891 0.0897 -0.3771 0.190(9) 1.0000 Uiso
H501 -0.3277 0.0219 0.2351 0.190(9) 1.0000 Uiso
H502 -0.2275 0.0526 0.2820 0.190(9) 1.0000 Uiso
H511 -0.3260 0.1835 0.2245 0.190(9) 1.0000 Uiso
H512 -0.2003 0.2241 0.2904 0.190(9) 1.0000 Uiso
H521 -0.4014 0.1621 0.3476 0.190(9) 1.0000 Uiso
H522 -0.2746 0.2103 0.4136 0.190(9) 1.0000 Uiso
H531 -0.3544 0.3550 0.4469 0.190(9) 1.0000 Uiso
H532 -0.3741 0.3304 0.3365 0.190(9) 1.0000 Uiso
H533 -0.2473 0.3786 0.4025 0.190(9) 1.0000 Uiso
H601 -0.3654 -0.3878 -0.0993 0.190(9) 1.0000 Uiso
H602 -0.2831 -0.4390 -0.1346 0.190(9) 1.0000 Uiso
H611 -0.3840 -0.4337 -0.2718 0.190(9) 1.0000 Uiso
H612 -0.2627 -0.4461 -0.2424 0.190(9) 1.0000 Uiso
H621 -0.4765 -0.5927 -0.2680 0.190(9) 1.0000 Uiso
H622 -0.3600 -0.6009 -0.2213 0.190(9) 1.0000 Uiso
H631 -0.4217 -0.7165 -0.3707 0.190(9) 1.0000 Uiso
H632 -0.4195 -0.6149 -0.3962 0.190(9) 1.0000 Uiso
H633 -0.3029 -0.6231 -0.3496 0.190(9) 1.0000 Uiso
H71A -0.4053 0.4520 0.0183 0.190(9) 1.0000 Uiso
H71B -0.2903 0.4608 0.2520 0.190(9) 1.0000 Uiso
H72A -0.3581 0.6307 0.0695 0.190(9) 1.0000 Uiso
H72B -0.2534 0.6472 0.3204 0.190(9) 1.0000 Uiso
H741 -0.2423 0.8047 0.3138 0.190(9) 1.0000 Uiso
H742 -0.3488 0.8107 0.2512 0.190(9) 1.0000 Uiso
H743 -0.2125 0.8098 0.2338 0.190(9) 1.0000 Uiso
H1A1 -0.0594 -0.4412 0.1045 0.190(9) 1.0000 Uiso
H1A2 -0.1458 -0.4373 0.0137 0.190(9) 1.0000 Uiso
H1B1 0.1097 -0.4192 0.0945 0.190(9) 1.0000 Uiso
H1B2 0.1710 -0.3745 0.0352 0.190(9) 1.0000 Uiso

loop_
_atom_type_symbol
_atom_type_scat_dispersion_real
_atom_type_scat_dispersion_imag
_atom_type_scat_Cromer_Mann_a1
_atom_type_scat_Cromer_Mann_b1
_atom_type_scat_Cromer_Mann_a2
_atom_type_scat_Cromer_Mann_b2
_atom_type_scat_Cromer_Mann_a3
_atom_type_scat_Cromer_Mann_b3
_atom_type_scat_Cromer_Mann_a4
_atom_type_scat_Cromer_Mann_b4
_atom_type_scat_Cromer_Mann_c
_atom_type_scat_source
'Sn  ' -0.8730 1.4240 19.1889 5.8303 19.1005 0.5031 4.4585 26.8909 2.4663 83.9571 4.7821 International_Tables_Vol_IV_Table_2.2B
'O   ' 0.0080 0.0060 3.0485 13.2771 2.2868 5.7011 1.5463 0.3239 0.8670 32.9089 0.2508 International_Tables_Vol_IV_Table_2.2B
'S   ' 0.1100 0.1240 6.9053 1.4679 5.2034 22.2151 1.4379 0.2536 1.5863 56.1720 0.8669 International_Tables_Vol_IV_Table_2.2B
'C   ' 0.0020 0.0020 2.3100 20.8439 1.0200 10.2075 1.5886 0.5687 0.8650 51.6512 0.2156 International_Tables_Vol_IV_Table_2.2B
'H   ' 0.0000 0.0000 0.4930 10.5109 0.3229 26.1257 0.1402 3.1424 0.0408 57.7997 0.0030 International_Tables_Vol_IV_Table_2.2B

loop_
_geom_angle_atom_site_label_1
_geom_angle_site_symmetry_1
_geom_angle_atom_site_label_2
_geom_angle_atom_site_label_3
_geom_angle_site_symmetry_3
_geom_angle
_geom_angle_publ_flag
SN2 . SN1 SN3 2_555 119.81(2) no
SN2 . SN1 SN5 2_555 72.43(2) no
SN3 2_555 SN1 SN5 2_555 72.64(2) no
SN2 . SN1 O125 . 38.2(1) no
SN3 2_555 SN1 O125 . 107.0(1) no
SN5 2_555 SN1 O125 . 38.5(1) no
SN2 . SN1 O126 . 39.5(1) no
SN3 2_555 SN1 O126 . 122.5(1) no
SN5 2_555 SN1 O126 . 110.4(1) no
O125 . SN1 O126 . 77.6(2) no
SN2 . SN1 O134 . 122.4(1) no
SN3 2_555 SN1 O134 . 39.7(1) no
SN5 2_555 SN1 O134 . 110.7(1) no
O125 . SN1 O134 . 136.7(2) no
O126 . SN1 O134 . 98.1(2) no
SN2 . SN1 O135 . 107.5(1) no
SN3 2_555 SN1 O135 . 38.0(1) no
SN5 2_555 SN1 O135 . 39.1(1) no
O125 . SN1 O135 . 77.5(2) no
O126 . SN1 O135 . 137.2(2) no
SN2 . SN1 C10 . 118.9(3) no
SN3 2_555 SN1 C10 . 119.4(3) no
SN5 2_555 SN1 C10 . 113.1(3) no
O125 . SN1 C10 . 109.5(3) no
O126 . SN1 C10 . 111.6(3) no
O134 . SN1 O135 . 77.6(2) no
O134 . SN1 C10 . 112.0(3) no
O135 . SN1 C10 . 109.4(3) no
SN1 . SN2 SN3 . 117.57(2) no
SN1 . SN2 O125 . 38.8(1) no
SN3 . SN2 O125 . 119.6(1) no
SN1 . SN2 O126 . 37.9(1) no
SN3 . SN2 O126 . 106.6(1) no
O125 . SN2 O126 . 76.6(2) no
SN1 . SN2 O234 2_555 119.6(1) no
SN3 . SN2 O234 2_555 39.2(1) no
O125 . SN2 O234 2_555 96.0(2) no
O126 . SN2 O234 2_555 135.0(2) no
SN1 . SN2 O236 . 105.8(1) no
SN3 . SN2 O236 . 38.4(1) no
O125 . SN2 O236 . 134.1(2) no
O126 . SN2 O236 . 77.1(2) no
O234 2_555 SN2 O236 . 77.4(2) no
SN1 . SN2 C20 . 111.6(3) no
SN3 . SN2 C20 . 129.9(3) no
O125 . SN2 C20 . 104.3(3) no
O126 . SN2 C20 . 105.9(3) no
O234 2_555 SN2 C20 . 118.8(3) no
O236 . SN2 C20 . 118.8(3) no
SN1 2_555 SN3 SN2 . 118.02(2) no
SN1 2_555 SN3 O134 2_555 37.9(1) no
SN2 . SN3 O134 2_555 106.8(1) no
SN1 2_555 SN3 O135 2_555 39.5(1) no
SN2 . SN3 O135 2_555 120.4(1) no
O134 2_555 SN3 O135 2_555 77.2(2) no
SN1 2_555 SN3 O234 2_555 105.9(1) no
SN2 . SN3 O234 2_555 38.2(1) no
O134 2_555 SN3 O234 2_555 77.2(2) no
O135 2_555 SN3 O234 2_555 135.0(2) no
SN1 2_555 SN3 O236 . 120.2(1) no
SN2 . SN3 O236 . 39.9(1) no
O134 2_555 SN3 O236 . 135.9(2) no
O135 2_555 SN3 O236 . 95.9(2) no
O234 2_555 SN3 O236 . 78.1(2) no
SN1 2_555 SN3 C30 . 113.4(3) no
SN2 . SN3 C30 . 127.4(3) no
O134 2_555 SN3 C30 . 106.8(3) no
O135 2_555 SN3 C30 . 105.7(3) no
O234 2_555 SN3 C30 . 116.9(3) no
O236 . SN3 C30 . 116.9(3) no
SN5 . SN4 SN6 . 60.12(2) no
SN5 . SN4 O45 . 38.9(1) no
SN6 . SN4 O45 . 87.8(2) no
SN5 . SN4 O46 . 88.6(1) no
SN6 . SN4 O46 . 38.9(1) no
O45 . SN4 O46 . 96.3(2) no
SN5 . SN4 O134 . 123.5(1) no
SN6 . SN4 O134 . 86.4(1) no
O45 . SN4 O134 . 160.4(2) no
O46 . SN4 O134 . 90.9(2) no
SN5 . SN4 O234 . 86.6(1) no
SN6 . SN4 O234 . 123.6(1) no
O45 . SN4 O234 . 92.2(2) no
O46 . SN4 O234 . 159.7(2) no
O134 . SN4 O234 . 75.6(2) no
SN5 . SN4 O456 . 37.9(1) no
SN6 . SN4 O456 . 37.4(1) no
O45 . SN4 O456 . 76.5(2) no
O46 . SN4 O456 . 76.1(2) no
O134 . SN4 O456 . 87.6(2) no
SN5 . SN4 C40 . 135.5(3) no
SN6 . SN4 C40 . 135.6(3) no
O45 . SN4 C40 . 96.6(3) no
O46 . SN4 C40 . 96.8(3) no
O134 . SN4 C40 . 100.6(3) no
O234 . SN4 O456 . 88.1(2) no
O234 . SN4 C40 . 100.4(3) no
O456 . SN4 C40 . 169.3(3) no
SN1 2_555 SN5 SN4 . 109.54(2) no
SN1 2_555 SN5 SN6 . 109.32(2) no
SN4 . SN5 SN6 . 60.08(2) no
SN1 2_555 SN5 O45 . 129.0(1) no
SN4 . SN5 O45 . 38.9(1) no
SN6 . SN5 O45 . 87.7(2) no
SN1 2_555 SN5 O56 . 127.9(2) no
SN4 . SN5 O56 . 88.6(2) no
SN6 . SN5 O56 . 39.3(2) no
O45 . SN5 O56 . 96.0(2) no
SN1 2_555 SN5 O125 2_555 37.9(1) no
SN4 . SN5 O125 2_555 86.2(1) no
SN6 . SN5 O125 2_555 123.0(1) no
O45 . SN5 O125 2_555 92.2(2) no
O56 . SN5 O125 2_555 159.7(2) no
SN1 2_555 SN5 O135 2_555 38.7(1) no
SN4 . SN5 O135 2_555 123.5(1) no
SN6 . SN5 O135 2_555 85.6(1) no
O45 . SN5 O135 2_555 160.7(2) no
O56 . SN5 O135 2_555 90.2(2) no
SN1 2_555 SN5 O456 . 88.7(1) no
SN4 . SN5 O456 . 38.0(1) no
SN6 . SN5 O456 . 37.3(1) no
O45 . SN5 O456 . 76.6(2) no
O56 . SN5 O456 . 76.4(2) no
SN1 2_555 SN5 C50 . 98.8(3) no
SN4 . SN5 C50 . 136.9(3) no
SN6 . SN5 C50 . 138.5(3) no
O45 . SN5 C50 . 98.0(3) no
O56 . SN5 C50 . 99.2(3) no
O125 2_555 SN5 O135 2_555 76.5(2) no
O125 2_555 SN5 O456 . 87.5(2) no
O135 2_555 SN5 O456 . 87.2(2) no
O125 2_555 SN5 C50 . 98.0(3) no
O135 2_555 SN5 C50 . 99.0(3) no
O456 . SN5 C50 . 172.5(3) no
SN4 . SN6 SN5 . 59.80(2) no
SN4 . SN6 O46 . 39.1(1) no
SN5 . SN6 O46 . 88.5(1) no
SN4 . SN6 O56 . 88.1(1) no
SN5 . SN6 O56 . 38.9(2) no
O46 . SN6 O56 . 97.0(2) no
SN4 . SN6 O126 . 87.0(1) no
SN5 . SN6 O126 . 123.7(1) no
O46 . SN6 O126 . 91.3(2) no
O56 . SN6 O126 . 159.9(2) no
SN4 . SN6 O236 . 124.2(1) no
SN5 . SN6 O236 . 86.5(1) no
O46 . SN6 O236 . 160.8(2) no
O56 . SN6 O236 . 90.7(2) no
O126 . SN6 O236 . 76.1(2) no
SN4 . SN6 O456 . 37.7(1) no
SN5 . SN6 O456 . 37.6(1) no
O46 . SN6 O456 . 76.7(2) no
O56 . SN6 O456 . 76.3(2) no
O126 . SN6 O456 . 88.0(2) no
SN4 . SN6 C60 . 138.2(3) no
SN5 . SN6 C60 . 136.1(3) no
O46 . SN6 C60 . 99.1(3) no
O56 . SN6 C60 . 97.2(3) no
O126 . SN6 C60 . 99.4(3) no
O236 . SN6 O456 . 88.1(2) no
O236 . SN6 C60 . 97.4(3) no
O456 . SN6 C60 . 171.6(3) no
C1A . O1 C1B . 111.7(7) no
SN4 . O45 SN5 . 102.2(2) no
SN4 . O45 H45 . 112.9(4) no
SN5 . O45 H45 . 117.0(4) no
SN4 . O46 SN6 . 102.0(2) no
SN5 . O56 SN6 . 101.9(2) no
SN5 . O56 H56 . 115.3(6) no
SN6 . O56 H56 . 104.5(6) no
SN1 . O125 SN2 . 103.1(2) no
SN1 . O125 SN5 2_555 103.6(2) no
SN2 . O125 SN5 2_555 136.0(3) no
SN1 . O126 SN2 . 102.6(2) no
SN1 . O126 SN6 . 133.5(3) no
SN2 . O126 SN6 . 103.4(2) no
SN1 . O134 SN3 2_555 102.4(2) no
SN1 . O134 SN4 . 134.1(3) no
SN3 2_555 O134 SN4 . 103.1(2) no
SN1 . O135 SN3 2_555 102.5(2) no
SN1 . O135 SN5 2_555 102.2(2) no
SN3 2_555 O135 SN5 2_555 136.2(3) no
SN2 2_555 O234 SN3 2_555 102.6(2) no
SN2 2_555 O234 SN4 . 135.0(3) no
SN3 2_555 O234 SN4 . 104.0(2) no
SN2 . O236 SN3 . 101.7(2) no
SN2 . O236 SN6 . 103.3(2) no
SN3 . O236 SN6 . 135.0(2) no
SN4 . O456 SN5 . 104.1(2) no
SN4 . O456 SN6 . 104.9(2) no
SN5 . O456 SN6 . 105.1(2) no
SN1 . C10 C11 . 116.2(11) no
SN1 . C10 H101 . 107.9(7) no
C11 . C10 H101 . 107.2(23) no
SN1 . C10 H102 . 107.9(7) no
C11 . C10 H102 . 109.9(21) no
H101 . C10 H102 . 107.5(10) no
C10 . C11 C12 . 139.7(20) no
C10 . C11 H111 . 104.5(31) no
C12 . C11 H111 . 107.1(29) no
C10 . C11 H112 . 101.8(28) no
C12 . C11 H112 . 93.8(39) no
H111 . C11 H112 . 104.7(21) no
C11 . C12 C13 . 127.5(47) no
C11 . C12 H121 . 104.8(36) no
C13 . C12 H121 . 97.4(86) no
C11 . C12 H122 . 102.2(39) no
C13 . C12 H122 . 114.4(78) no
H121 . C12 H122 . 109.3(21) no
C12 . C13 H131 . 112.0(52) no
C12 . C13 H132 . 130.9(118) no
H131 . C13 H132 . 109.4(62) no
C12 . C13 H133 . 104.4(99) no
H131 . C13 H133 . 90.5(79) no
H132 . C13 H133 . 100.5(53) no
SN2 . C20 C21 . 114.2(6) no
SN2 . C20 H201 . 108.4(6) no
C21 . C20 H201 . 105.1(9) no
SN2 . C20 H202 . 103.6(7) no
C21 . C20 H202 . 122.8(10) no
H201 . C20 H202 . 101.5(9) no
C20 . C21 C22 . 112.1(10) no
C20 . C21 H211 . 109.9(10) no
C22 . C21 H211 . 108.6(11) no
C20 . C21 H212 . 110.4(9) no
C22 . C21 H212 . 108.5(11) no
H211 . C21 H212 . 107.2(10) no
C21 . C22 C23 . 116.7(15) no
C21 . C22 H221 . 108.1(13) no
C23 . C22 H221 . 107.5(17) no
C21 . C22 H222 . 108.9(12) no
C23 . C22 H222 . 109.0(18) no
H221 . C22 H222 . 106.2(14) no
C22 . C23 H231 . 114.4(22) no
C22 . C23 H232 . 111.0(22) no
H231 . C23 H232 . 108.4(22) no
C22 . C23 H233 . 109.6(21) no
H231 . C23 H233 . 107.5(24) no
H232 . C23 H233 . 105.6(22) no
SN3 . C30 C31 . 111.4(6) no
SN3 . C30 H301 . 108.0(6) no
C31 . C30 H301 . 119.6(9) no
SN3 . C30 H302 . 103.9(6) no
C31 . C30 H302 . 112.0(9) no
H301 . C30 H302 . 100.5(8) no
C30 . C31 C32 . 111.5(9) no
C30 . C31 H311 . 100.3(10) no
C32 . C31 H311 . 112.1(11) no
C30 . C31 H312 . 107.3(9) no
C32 . C31 H312 . 109.4(11) no
H311 . C31 H312 . 115.9(11) no
C31 . C32 C33 . 110.9(12) no
C31 . C32 H321 . 110.7(13) no
C33 . C32 H321 . 108.9(14) no
C31 . C32 H322 . 110.3(12) no
C33 . C32 H322 . 109.0(14) no
H321 . C32 H322 . 106.9(12) no
C32 . C33 H331 . 113.4(17) no
C32 . C33 H332 . 110.0(15) no
H331 . C33 H332 . 109.0(17) no
C32 . C33 H333 . 109.7(15) no
H331 . C33 H333 . 108.3(17) no
H332 . C33 H333 . 106.1(19) no
SN4 . C40 C41 . 122.6(10) no
SN4 . C40 H401 . 107.1(7) no
C41 . C40 H401 . 106.0(19) no
SN4 . C40 H402 . 107.1(7) no
C41 . C40 H402 . 105.1(20) no
H401 . C40 H402 . 108.3(9) no
C40 . C41 C42 . 122.4(17) no
C40 . C41 H411 . 107.7(29) no
C42 . C41 H411 . 96.4(33) no
C40 . C41 H412 . 105.6(21) no
C42 . C41 H412 . 116.8(35) no
H411 . C41 H412 . 106.0(15) no
C41 . C42 C43 . 126.1(80) no
C41 . C42 H421 . 104.8(27) no
C43 . C42 H421 . 115.1(50) no
C41 . C42 H422 . 100.6(36) no
C43 . C42 H422 . 104.3(44) no
H421 . C42 H422 . 102.5(63) no
C42 . C43 H431 . 106.0(105) no
C42 . C43 H432 . 102.4(54) no
H431 . C43 H432 . 106.0(50) no
C42 . C43 H433 . 113.7(62) no
H431 . C43 H433 . 112.6(46) no
H432 . C43 H433 . 115.2(102) no
SN5 . C50 C51 . 114.5(7) no
SN5 . C50 H501 . 121.4(9) no
C51 . C50 H501 . 110.0(10) no
SN5 . C50 H502 . 103.9(6) no
C51 . C50 H502 . 104.9(9) no
H501 . C50 H502 . 99.2(11) no
C50 . C51 C52 . 117.1(11) no
C50 . C51 H511 . 109.1(11) no
C52 . C51 H511 . 107.1(12) no
C50 . C51 H512 . 109.4(11) no
C52 . C51 H512 . 107.4(12) no
H511 . C51 H512 . 106.1(11) no
C51 . C52 C53 . 111.9(14) no
C51 . C52 H521 . 109.3(13) no
C53 . C52 H521 . 109.0(16) no
C51 . C52 H522 . 109.7(13) no
C53 . C52 H522 . 109.7(15) no
H521 . C52 H522 . 107.1(14) no
C52 . C53 H531 . 112.8(19) no
C52 . C53 H532 . 110.1(17) no
H531 . C53 H532 . 108.7(20) no
C52 . C53 H533 . 109.6(18) no
H531 . C53 H533 . 108.6(18) no
H532 . C53 H533 . 106.8(20) no
SN6 . C60 C61 . 118.5(9) no
SN6 . C60 H601 . 100.3(8) no
C61 . C60 H601 . 137.9(12) no
SN6 . C60 H602 . 112.4(6) no
C61 . C60 H602 . 73.3(13) no
H601 . C60 H602 . 107.9(12) no
C60 . C61 C62 . 122.0(17) no
C60 . C61 H611 . 109.0(19) no
C62 . C61 H611 . 105.2(18) no
C60 . C61 H612 . 109.5(16) no
C62 . C61 H612 . 105.5(20) no
H611 . C61 H612 . 104.3(16) no
C61 . C62 C63 . 122.0(33) no
C61 . C62 H621 . 107.5(21) no
C63 . C62 H621 . 108.0(40) no
C61 . C62 H622 . 105.4(18) no
C63 . C62 H622 . 110.7(41) no
H621 . C62 H622 . 101.4(21) no
C62 . C63 H631 . 113.8(52) no
C62 . C63 H632 . 107.9(57) no
H631 . C63 H632 . 115.9(56) no
C62 . C63 H633 . 103.3(45) no
H631 . C63 H633 . 107.9(68) no
H632 . C63 H633 . 107.0(53) no
C71A . C70 C71B . 118.2(10) no
C71A . C70 S1 . 121.5(8) no
C71B . C70 S1 . 120.3(8) no
C74 . C73 C72A . 121.5(12) no
C74 . C73 C72B . 121.3(12) no
C72A . C73 C72B . 117.2(10) no
C73 . C74 H741 . 99.7(12) no
C73 . C74 H742 . 109.6(11) no
H741 . C74 H742 . 111.1(14) no
C73 . C74 H743 . 102.4(11) no
H741 . C74 H743 . 105.0(15) no
H742 . C74 H743 . 125.8(15) no
O1 . C1A C1B 2_545 110.4(8) no
O1 . C1A H1A1 . 100.6(8) no
C1B 2_545 C1A H1A1 . 110.2(9) no
O1 . C1A H1A2 . 110.0(9) no
C1B 2_545 C1A H1A2 . 107.9(10) no
H1A1 . C1A H1A2 . 117.6(10) no
O1 . C1B C1A 2_545 111.4(8) no
O1 . C1B H1B1 . 102.1(9) no
C1A 2_545 C1B H1B1 . 106.0(9) no
O1 . C1B H1B2 . 108.9(9) no
C1A 2_545 C1B H1B2 . 114.7(10) no
H1B1 . C1B H1B2 . 113.0(11) no
C70 . C71A C72A . 121.4(11) no
C70 . C71A H71A . 121.0(11) no
C72A . C71A H71A . 117.5(12) no
C70 . C71B C72B . 120.3(11) no
C70 . C71B H71B . 114.1(12) no
C72B . C71B H71B . 124.8(13) no
C73 . C72A C71A . 121.1(11) no
C73 . C72A H72A . 125.3(12) no
C71A . C72A H72A . 113.5(12) no
C73 . C72B C71B . 121.8(12) no
C73 . C72B H72B . 118.4(14) no
C71B . C72B H72B . 119.8(14) no
O45X . S1 O46X . 111.1(5) no
O45X . S1 O56X . 113.9(5) no
O46X . S1 O56X . 114.0(4) no
O45X . S1 C70 . 106.1(4) no
O46X . S1 C70 . 104.9(5) no
O56X . S1 C70 . 105.9(5) no

loop_
_geom_bond_atom_site_label_1
_geom_bond_atom_site_label_2
_geom_bond_site_symmetry_2
_geom_bond_distance
_geom_bond_publ_flag
SN1 SN2 . 3.2208(8) yes
SN1 SN3 2_555 3.2132(8) yes
SN1 SN5 2_555 3.2757(8) yes
SN1 O125 . 2.071(5) yes
SN1 O126 . 2.026(5) yes
SN1 O134 . 2.020(5) yes
SN1 O135 . 2.094(5) yes
SN1 C10 . 2.135(9) yes
SN2 SN3 . 3.1915(8) yes
SN2 O125 . 2.043(5) yes
SN2 O126 . 2.100(5) yes
SN2 O234 2_555 2.023(5) yes
SN2 O236 . 2.091(5) yes
SN2 C20 . 2.100(8) yes
SN3 O134 2_555 2.102(5) yes
SN3 O135 2_555 2.026(5) yes
SN3 O234 2_555 2.065(5) yes
SN3 O236 . 2.023(5) yes
SN3 C30 . 2.127(8) yes
SN4 SN5 . 3.2875(8) yes
SN4 SN6 . 3.2969(8) yes
SN4 O45 . 2.111(5) yes
SN4 O46 . 2.127(5) yes
SN4 O134 . 2.115(5) yes
SN4 O234 . 2.126(5) yes
SN4 O456 . 2.087(5) yes
SN4 C40 . 2.122(9) yes
SN5 SN6 . 3.2980(8) yes
SN5 O45 . 2.113(5) yes
SN5 O56 . 2.116(6) yes
SN5 O125 2_555 2.097(5) yes
SN5 O135 2_555 2.116(5) yes
SN5 O456 . 2.082(5) yes
SN5 C50 . 2.136(8) yes
SN6 O46 . 2.116(5) yes
SN6 O56 . 2.132(5) yes
SN6 O126 . 2.113(5) yes
SN6 O236 . 2.123(5) yes
SN6 O456 . 2.071(5) yes
SN6 C60 . 2.127(8) yes
O1 C1A . 1.44(1) yes
O1 C1B . 1.42(1) yes
O45 H45 . 0.876(6) no
O56 H56 . 0.574(8) no
O45X S1 . 1.437(7) yes
O46X S1 . 1.454(8) yes
O56X S1 . 1.455(8) yes
C10 C11 . 1.35(3) yes
C10 H101 . 1.01(1) no
C10 H102 . 1.01(1) no
C11 C12 . 1.28(3) yes
C11 H111 . 1.01(4) no
C11 H112 . 1.05(5) no
C12 C13 . 0.97(5) yes
C12 H121 . 0.99(4) no
C12 H122 . 1.02(3) no
C13 H131 . 1.09(7) no
C13 H132 . 0.91(8) no
C13 H133 . 1.2(1) no
C20 C21 . 1.49(1) yes
C20 H201 . 0.961(9) no
C20 H202 . 0.75(1) no
C21 C22 . 1.52(2) yes
C21 H211 . 1.02(1) no
C21 H212 . 1.01(1) no
C22 C23 . 1.37(2) yes
C22 H221 . 1.03(2) no
C22 H222 . 1.01(2) no
C23 H231 . 0.99(2) no
C23 H232 . 1.02(3) no
C23 H233 . 1.03(3) no
C30 C31 . 1.54(1) yes
C30 H301 . 1.03(1) no
C30 H302 . 0.91(1) no
C31 C32 . 1.51(1) yes
C31 H311 . 0.92(1) no
C31 H312 . 0.92(1) no
C32 C33 . 1.53(2) yes
C32 H321 . 1.01(2) no
C32 H322 . 1.02(2) no
C33 H331 . 0.99(2) no
C33 H332 . 1.02(2) no
C33 H333 . 1.03(2) no
C40 C41 . 1.27(2) yes
C40 H401 . 1.01(1) no
C40 H402 . 1.01(1) no
C41 C42 . 1.50(3) yes
C41 H411 . 1.01(4) no
C41 H412 . 1.04(4) no
C42 C43 . 1.1(1) yes
C42 H421 . 1.00(4) no
C42 H422 . 1.09(6) no
C43 H431 . 1.04(5) no
C43 H432 . 1.01(8) no
C43 H433 . 0.92(7) no
C50 C51 . 1.52(1) yes
C50 H501 . 0.679(9) no
C50 H502 . 0.97(1) no
C51 C52 . 1.48(2) yes
C51 H511 . 1.03(1) no
C51 H512 . 1.02(1) no
C52 C53 . 1.49(2) yes
C52 H521 . 1.02(2) no
C52 H522 . 1.01(2) no
C53 H531 . 0.99(2) no
C53 H532 . 1.02(2) no
C53 H533 . 1.02(3) no
C60 C61 . 1.41(2) yes
C60 H601 . 0.73(1) no
C60 H602 . 1.05(1) no
C61 C62 . 1.46(2) yes
C61 H611 . 1.04(3) no
C61 H612 . 1.03(2) no
C62 C63 . 1.26(4) yes
C62 H621 . 1.04(2) no
C62 H622 . 1.07(3) no
C63 H631 . 0.96(4) no
C63 H632 . 0.97(7) no
C63 H633 . 1.06(8) no
C70 C71A . 1.35(1) yes
C70 C71B . 1.37(1) yes
C70 S1 . 1.761(9) yes
C73 C74 . 1.53(1) yes
C73 C72A . 1.35(2) yes
C73 C72B . 1.38(2) yes
C74 H741 . 0.86(2) no
C74 H742 . 1.11(1) no
C74 H743 . 0.90(1) no
C1A C1B 2_545 1.52(1) yes
C1A H1A1 . 1.12(1) no
C1A H1A2 . 0.92(1) no
C1B H1B1 . 0.90(1) no
C1B H1B2 . 0.93(1) no
C71A C72A . 1.39(1) yes
C71A H71A . 0.85(1) no
C71B C72B . 1.37(2) yes
C71B H71B . 0.88(1) no
C72A H72A . 1.02(1) no
C72B H72B . 0.83(1) no
